data_7220254
loop_
_publ_author_name
'Zhao, Zhen-Xin'
'Li, Yun-Wu'
'Liu, Sui-Jun'
'Wang, Li-Fu'
'Chang, Ze'
'Xu, Jian'
'Zhang, Ying-Hui'

_publ_section_title
;
 Topological modulation of metal--thiadiazole dicarboxylate coordination
 polymers through auxiliary ligand alteration
;
_journal_issue 23
_journal_name_full CrystEngComm
_journal_page_first 4301
_journal_paper_doi 10.1039/C5CE00649J
_journal_volume 17
_journal_year 2015
_chemical_formula_sum 'C18 H18 N6 O13 S2 Zn2'
_chemical_formula_weight 721.30
_chemical_name_systematic {[Zn2(tdzdc)2(4,4?-bipy)(H2O)2]?3H2O}n
_space_group_IT_number 15
_symmetry_cell_setting monoclinic
_symmetry_space_group_name_Hall '-C 2yc'
_symmetry_space_group_name_H-M 'C 1 2/c 1'
_atom_sites_solution_hydrogens geom
_atom_sites_solution_primary direct
_atom_sites_solution_secondary difmap
_audit_creation_method SHELXL-97
_audit_update_record
;
2015-04-27 deposited with the CCDC.
2015-04-29 downloaded from the CCDC.
;
_cell_angle_alpha 90.00
_cell_angle_beta 100.66(3)
_cell_angle_gamma 90.00
_cell_formula_units_Z 4
_cell_length_a 34.618(7)
_cell_length_b 10.056(2)
_cell_length_c 7.5334(15)
_cell_measurement_reflns_used 11970
_cell_measurement_temperature 293(2)
_cell_measurement_theta_max 27.7
_cell_measurement_theta_min 3.2
_cell_volume 2577.3(9)
_computing_cell_refinement CrystalClear
_computing_data_collection 'CrystalClear (Rigaku/MSC Inc., 2005)'
_computing_data_reduction CrystalClear
_computing_molecular_graphics 'Bruker SHELXTL'
_computing_publication_material 'Bruker SHELXTL'
_computing_structure_refinement 'SHELXL-97 (Sheldrick, 1997)'
_computing_structure_solution 'SHELXS-97 (Sheldrick, 1990)'
_diffrn_ambient_temperature 293(2)
_diffrn_measured_fraction_theta_full 0.998
_diffrn_measured_fraction_theta_max 0.998
_diffrn_measurement_device_type SCX-MINI
_diffrn_measurement_method \w
_diffrn_radiation_monochromator graphite
_diffrn_radiation_source 'fine-focus sealed tube'
_diffrn_radiation_type MoK\a
_diffrn_radiation_wavelength 0.71073
_diffrn_reflns_av_R_equivalents 0.0630
_diffrn_reflns_av_sigmaI/netI 0.0475
_diffrn_reflns_limit_h_max 40
_diffrn_reflns_limit_h_min -40
_diffrn_reflns_limit_k_max 11
_diffrn_reflns_limit_k_min -11
_diffrn_reflns_limit_l_max 8
_diffrn_reflns_limit_l_min -8
_diffrn_reflns_number 10843
_diffrn_reflns_theta_full 24.97
_diffrn_reflns_theta_max 24.97
_diffrn_reflns_theta_min 3.38
_diffrn_standards_decay_% 0
_diffrn_standards_interval_count 0
_diffrn_standards_interval_time 0
_diffrn_standards_number 0
_exptl_absorpt_coefficient_mu 2.102
_exptl_absorpt_correction_T_max 0.7297
_exptl_absorpt_correction_T_min 0.6786
_exptl_absorpt_correction_type multi-scan
_exptl_absorpt_process_details CrystalClear
_exptl_crystal_colour colorless
_exptl_crystal_density_diffrn 1.859
_exptl_crystal_density_method 'not measured'
_exptl_crystal_description block
_exptl_crystal_F_000 1456
_exptl_crystal_size_max 0.20
_exptl_crystal_size_mid 0.18
_exptl_crystal_size_min 0.16
_refine_diff_density_max 1.403
_refine_diff_density_min -1.596
_refine_diff_density_rms 0.190
_refine_ls_extinction_method none
_refine_ls_goodness_of_fit_ref 1.133
_refine_ls_hydrogen_treatment mixed
_refine_ls_matrix_type full
_refine_ls_number_parameters 186
_refine_ls_number_reflns 2266
_refine_ls_number_restraints 6
_refine_ls_restrained_S_all 1.138
_refine_ls_R_factor_all 0.1021
_refine_ls_R_factor_gt 0.0946
_refine_ls_shift/su_max 0.000
_refine_ls_shift/su_mean 0.000
_refine_ls_structure_factor_coef Fsqd
_refine_ls_weighting_details 'calc w=1/[\s^2^(Fo^2^)+(0.0000P)^2^+200.1981P] where P=(Fo^2^+2Fc^2^)/3'
_refine_ls_weighting_scheme calc
_refine_ls_wR_factor_gt 0.2215
_refine_ls_wR_factor_ref 0.2250
_reflns_number_gt 2050
_reflns_number_total 2266
_reflns_threshold_expression >2sigma(I)
_cod_data_source_file c5ce00649j2.cif
_cod_data_source_block 3
_cod_depositor_comments
;
The following automatic conversions were performed:

'_symmetry_cell_setting' value 'Monoclinic' changed to 'monoclinic'
according to
/usr/data/users/saulius/crontab/automatic-downloads/rss-feeds/RSC/lib/dictionaries/cif_core.dic
dictionary named 'cif_core.dic' version 2.4.2 from 2011-04-26.

'_exptl_absorpt_correction_type' value 'Multi-scan' changed to
'multi-scan' according to
/usr/data/users/saulius/crontab/automatic-downloads/rss-feeds/RSC/lib/dictionaries/cif_core.dic
dictionary named 'cif_core.dic' version 2.4.2 from 2011-04-26.

Automatic conversion script
Id: cif_fix_values 3271 2015-04-21 07:52:19Z andrius 

 Adding full bibliography for 7220253--7220257.cif.
;
_cod_original_sg_symbol_H-M C2/c
_cod_database_code 7220254

loop_
_symmetry_equiv_pos_as_xyz
'x, y, z'
'-x, y, -z+1/2'
'x+1/2, y+1/2, z'
'-x+1/2, y+1/2, -z+1/2'
'-x, -y, -z'
'x, -y, z-1/2'
'-x+1/2, -y+1/2, -z'
'x+1/2, -y+1/2, z-1/2'

loop_
_atom_site_label
_atom_site_type_symbol
_atom_site_fract_x
_atom_site_fract_y
_atom_site_fract_z
_atom_site_U_iso_or_equiv
_atom_site_adp_type
_atom_site_occupancy
_atom_site_symmetry_multiplicity
_atom_site_calc_flag
_atom_site_refinement_flags
Zn1 Zn 0.14588(4) 0.73467(12) 0.56660(18) 0.0175(4) Uani 1 1 d .
S3 S 0.23578(9) 0.5054(3) 0.6833(4) 0.0305(8) Uani 1 1 d .
O3 O 0.1734(3) 0.1735(8) 0.2903(10) 0.0261(19) Uani 1 1 d .
O2 O 0.1227(2) 0.4053(8) 0.2417(12) 0.027(2) Uani 1 1 d .
O1 O 0.1247(3) 0.6074(8) 0.3581(11) 0.031(2) Uani 1 1 d .
O4 O 0.1827(3) 0.1127(8) 0.5788(11) 0.030(2) Uani 1 1 d .
N3 N 0.0922(3) 0.8376(10) 0.5418(14) 0.026(2) Uani 1 1 d .
N1 N 0.1944(3) 0.5630(10) 0.5663(14) 0.027(2) Uani 1 1 d .
N2 N 0.2290(3) 0.3487(10) 0.6367(13) 0.022(2) Uani 1 1 d .
C2 C 0.1820(3) 0.1964(11) 0.4568(14) 0.018(2) Uani 1 1 d .
C4 C 0.1383(3) 0.4912(11) 0.3486(16) 0.022(3) Uani 1 1 d .
C3 C 0.1761(3) 0.4616(11) 0.4789(15) 0.020(2) Uani 1 1 d .
C1 C 0.1951(3) 0.3371(11) 0.5192(15) 0.019(2) Uani 1 1 d .
C7 C 0.0194(3) 0.9666(13) 0.5094(18) 0.029(3) Uani 1 1 d .
C5 C 0.0896(4) 0.9689(13) 0.545(2) 0.043(4) Uani 1 1 d .
H5 H 0.1125 1.0187 0.5563 0.051 Uiso 1 1 calc R
C6 C 0.0543(4) 1.0350(13) 0.533(2) 0.039(4) Uani 1 1 d .
H6 H 0.0541 1.1273 0.5411 0.047 Uiso 1 1 calc R
C9 C 0.0593(4) 0.7686(13) 0.518(2) 0.039(3) Uani 1 1 d U
H9 H 0.0605 0.6765 0.5098 0.047 Uiso 1 1 calc R
C8 C 0.0225(4) 0.8295(14) 0.506(3) 0.049(4) Uani 1 1 d .
H8 H 0.0000 0.7773 0.4958 0.059 Uiso 1 1 calc R
O2W O 0.0529(5) 0.3837(16) 0.572(2) 0.108(6) Uani 1 1 d .
O3W O 0.0000 0.511(2) 0.7500 0.104(8) Uani 1 2 d S
O1W O 0.1747(3) 0.8622(9) 0.4277(12) 0.034(2) Uani 1 1 d .

loop_
_atom_site_aniso_label
_atom_site_aniso_U_11
_atom_site_aniso_U_22
_atom_site_aniso_U_33
_atom_site_aniso_U_23
_atom_site_aniso_U_13
_atom_site_aniso_U_12
Zn1 0.0224(7) 0.0115(6) 0.0181(7) -0.0004(5) 0.0020(5) 0.0019(5)
S3 0.0233(16) 0.0342(18) 0.0321(17) -0.0113(14) 0.0004(13) -0.0084(13)
O3 0.050(5) 0.021(4) 0.005(4) 0.002(3) 0.000(3) 0.000(4)
O2 0.022(4) 0.017(4) 0.042(5) -0.015(4) 0.000(4) -0.003(3)
O1 0.038(5) 0.022(5) 0.028(5) -0.005(4) -0.005(4) 0.010(4)
O4 0.048(6) 0.021(4) 0.020(4) 0.004(4) 0.004(4) -0.002(4)
N3 0.024(5) 0.018(5) 0.035(6) -0.002(4) 0.003(5) 0.006(4)
N1 0.030(6) 0.023(5) 0.026(5) -0.002(4) 0.005(4) 0.003(4)
N2 0.019(5) 0.025(5) 0.020(5) -0.007(4) 0.004(4) 0.000(4)
C2 0.016(5) 0.022(6) 0.014(5) 0.003(5) 0.001(4) 0.009(4)
C4 0.021(6) 0.019(6) 0.029(6) 0.007(5) 0.013(5) -0.003(5)
C3 0.019(6) 0.015(6) 0.026(6) 0.001(5) 0.009(5) -0.003(4)
C1 0.016(5) 0.022(6) 0.018(6) -0.001(5) 0.002(4) -0.002(5)
C7 0.019(6) 0.025(7) 0.044(8) 0.005(6) 0.006(5) 0.009(5)
C5 0.013(6) 0.022(7) 0.091(12) -0.006(7) 0.005(7) 0.000(5)
C6 0.034(7) 0.013(6) 0.073(10) -0.005(6) 0.018(7) 0.011(5)
C9 0.023(6) 0.012(5) 0.079(8) -0.004(5) 0.002(6) 0.002(5)
C8 0.021(7) 0.023(7) 0.100(13) -0.005(8) 0.001(8) -0.006(6)
O2W 0.112(13) 0.074(11) 0.126(14) -0.009(10) -0.012(11) -0.042(10)
O3W 0.116(19) 0.098(18) 0.087(16) 0.000 -0.008(14) 0.000
O1W 0.057(6) 0.022(5) 0.028(5) 0.000(4) 0.019(4) -0.007(4)

loop_
_atom_type_symbol
_atom_type_description
_atom_type_scat_dispersion_real
_atom_type_scat_dispersion_imag
_atom_type_scat_source
C C 0.0033 0.0016 'International Tables Vol C Tables 4.2.6.8 and 6.1.1.4'
H H 0.0000 0.0000 'International Tables Vol C Tables 4.2.6.8 and 6.1.1.4'
N N 0.0061 0.0033 'International Tables Vol C Tables 4.2.6.8 and 6.1.1.4'
O O 0.0106 0.0060 'International Tables Vol C Tables 4.2.6.8 and 6.1.1.4'
S S 0.1246 0.1234 'International Tables Vol C Tables 4.2.6.8 and 6.1.1.4'
Zn Zn 0.2839 1.4301 'International Tables Vol C Tables 4.2.6.8 and 6.1.1.4'

loop_
_geom_angle_atom_site_label_1
_geom_angle_atom_site_label_2
_geom_angle_atom_site_label_3
_geom_angle
_geom_angle_site_symmetry_1
_geom_angle_site_symmetry_3
O3 Zn1 O1W 86.5(3) 6_566 .
O3 Zn1 O1 168.1(3) 6_566 .
O1W Zn1 O1 98.0(4) . .
O3 Zn1 N3 97.1(4) 6_566 .
O1W Zn1 N3 98.9(4) . .
O1 Zn1 N3 93.1(4) . .
O3 Zn1 O2 87.7(3) 6_566 6_566
O1W Zn1 O2 172.0(4) . 6_566
O1 Zn1 O2 86.6(4) . 6_566
N3 Zn1 O2 87.3(4) . 6_566
O3 Zn1 N1 96.2(3) 6_566 .
O1W Zn1 N1 92.5(4) . .
O1 Zn1 N1 72.7(3) . .
N3 Zn1 N1 163.0(4) . .
O2 Zn1 N1 82.6(3) 6_566 .
N2 S3 N1 98.6(5) . .
C2 O3 Zn1 138.0(8) . 6_565
C4 O2 Zn1 132.9(8) . 6_565
C4 O1 Zn1 122.3(8) . .
C9 N3 C5 117.9(11) . .
C9 N3 Zn1 118.7(8) . .
C5 N3 Zn1 123.4(9) . .
C3 N1 S3 106.7(8) . .
C3 N1 Zn1 106.6(8) . .
S3 N1 Zn1 142.3(6) . .
C1 N2 S3 107.5(8) . .
O4 C2 O3 125.7(11) . .
O4 C2 C1 115.7(9) . .
O3 C2 C1 118.5(10) . .
O2 C4 O1 124.1(11) . .
O2 C4 C3 120.4(10) . .
O1 C4 C3 115.5(10) . .
N1 C3 C1 114.6(10) . .
N1 C3 C4 116.9(10) . .
C1 C3 C4 128.5(10) . .
N2 C1 C3 112.3(10) . .
N2 C1 C2 117.2(10) . .
C3 C1 C2 130.4(9) . .
C6 C7 C8 115.6(11) . .
C6 C7 C7 122.9(15) . 5_576
C8 C7 C7 121.5(15) . 5_576
N3 C5 C6 122.9(12) . .
N3 C5 H5 118.6 . .
C6 C5 H5 118.6 . .
C7 C6 C5 120.9(12) . .
C7 C6 H6 119.5 . .
C5 C6 H6 119.5 . .
N3 C9 C8 122.1(12) . .
N3 C9 H9 118.9 . .
C8 C9 H9 118.9 . .
C7 C8 C9 120.5(12) . .
C7 C8 H8 119.8 . .
C9 C8 H8 119.8 . .

loop_
_geom_bond_atom_site_label_1
_geom_bond_atom_site_label_2
_geom_bond_distance
_geom_bond_site_symmetry_2
Zn1 O3 2.002(8) 6_566
Zn1 O1W 2.031(9) .
Zn1 O1 2.054(8) .
Zn1 N3 2.105(10) .
Zn1 O2 2.181(8) 6_566
Zn1 N1 2.408(10) .
S3 N2 1.622(10) .
S3 N1 1.644(11) .
O3 C2 1.256(13) .
O3 Zn1 2.002(8) 6_565
O2 C4 1.235(14) .
O2 Zn1 2.181(8) 6_565
O1 C4 1.266(14) .
O4 C2 1.243(13) .
N3 C9 1.316(16) .
N3 C5 1.324(16) .
N1 C3 1.311(15) .
N2 C1 1.339(14) .
C2 C1 1.533(16) .
C4 C3 1.514(16) .
C3 C1 1.421(16) .
C7 C6 1.373(18) .
C7 C8 1.384(19) .
C7 C7 1.48(2) 5_576
C5 C6 1.379(17) .
C5 H5 0.9300 .
C6 H6 0.9300 .
C9 C8 1.401(18) .
C9 H9 0.9300 .
C8 H8 0.9300 .
